data_4131464
loop_
_publ_author_name
'Goudy, Violaine'
'Jaoul, Arnaud'
'Cordier, Marie'
'Clavagu\'era, Carine'
'Nocton, Gr\'egory'

_publ_section_title
;
 Tuning the Stability of Pd(IV) Intermediates Using a Redox Non-innocent
 Ligand Combined with an Organolanthanide Fragment.
;
_journal_issue 31
_journal_name_full 'Journal of the American Chemical Society'
_journal_page_first 10633
_journal_page_last 10636
_journal_paper_doi 10.1021/jacs.7b05634
_journal_volume 139
_journal_year 2017
_chemical_formula_moiety 'C36 H51 I N4 O Pd Yb'
_chemical_formula_sum 'C36 H51 I N4 O Pd Yb'
_chemical_formula_weight 962.14
_space_group_crystal_system monoclinic
_space_group_IT_number 14
_space_group_name_Hall '-P 2yn'
_space_group_name_H-M_alt 'P 1 21/n 1'
_atom_sites_solution_hydrogens geom
_audit_creation_method SHELXL-2014/7
_cell_angle_alpha 90
_cell_angle_beta 108.193(1)
_cell_angle_gamma 90
_cell_formula_units_Z 4
_cell_length_a 13.4366(4)
_cell_length_b 17.8758(3)
_cell_length_c 19.6295(5)
_cell_measurement_reflns_used 8474
_cell_measurement_temperature 150.0(1)
_cell_measurement_theta_max 27.485
_cell_measurement_theta_min 0.998
_cell_volume 4479.12(19)
_computing_cell_refinement 'DENZO (Otwinowski & Minor, 1997) & COLLECT'
_computing_data_collection 'COLLECT (Hooft, R.W.W., 1998)'
_computing_data_reduction 'DENZO & COLLECT'
_computing_molecular_graphics 'PLATON (Spek, 2009)'
_computing_structure_refinement 'SHELXL-2014/7 (Sheldrick, 2014)'
_computing_structure_solution SHELXT(Sheldrick,2014)
_diffrn_ambient_temperature 150.0(1)
_diffrn_measured_fraction_theta_full 0.985
_diffrn_measured_fraction_theta_max 0.984
_diffrn_measurement_device_type 'Kappa APEX II'
_diffrn_measurement_method 'phi and omega scans'
_diffrn_radiation_type MoK\a
_diffrn_radiation_wavelength 0.71069
_diffrn_reflns_av_R_equivalents 0.0363
_diffrn_reflns_av_unetI/netI 0.0364
_diffrn_reflns_Laue_measured_fraction_full 0.985
_diffrn_reflns_Laue_measured_fraction_max 0.984
_diffrn_reflns_limit_h_max 17
_diffrn_reflns_limit_h_min -17
_diffrn_reflns_limit_k_max 23
_diffrn_reflns_limit_k_min -18
_diffrn_reflns_limit_l_max 25
_diffrn_reflns_limit_l_min -14
_diffrn_reflns_number 24548
_diffrn_reflns_point_group_measured_fraction_full 0.985
_diffrn_reflns_point_group_measured_fraction_max 0.984
_diffrn_reflns_theta_full 25.240
_diffrn_reflns_theta_max 27.496
_diffrn_reflns_theta_min 2.184
_exptl_absorpt_coefficient_mu 3.192
_exptl_absorpt_correction_T_max 1.42333
_exptl_absorpt_correction_T_min 0.731982
_exptl_absorpt_correction_type multi-scan
_exptl_absorpt_process_details DENZO/SCALEPACK
_exptl_crystal_colour black
_exptl_crystal_density_diffrn 1.427
_exptl_crystal_description block
_exptl_crystal_F_000 1888
_exptl_crystal_size_max 0.260
_exptl_crystal_size_mid 0.180
_exptl_crystal_size_min 0.040
_refine_diff_density_max 1.454
_refine_diff_density_min -1.542
_refine_diff_density_rms 0.145
_refine_ls_extinction_method none
_refine_ls_goodness_of_fit_ref 1.052
_refine_ls_hydrogen_treatment constr
_refine_ls_matrix_type full
_refine_ls_number_parameters 412
_refine_ls_number_reflns 10116
_refine_ls_number_restraints 0
_refine_ls_restrained_S_all 1.052
_refine_ls_R_factor_all 0.0481
_refine_ls_R_factor_gt 0.0409
_refine_ls_shift/su_max 0.001
_refine_ls_shift/su_mean 0.000
_refine_ls_structure_factor_coef Fsqd
_refine_ls_weighting_details 'w=1/[\s^2^(Fo^2^)+(0.0529P)^2^+21.9895P] where P=(Fo^2^+2Fc^2^)/3'
_refine_ls_weighting_scheme calc
_refine_ls_wR_factor_gt 0.1108
_refine_ls_wR_factor_ref 0.1168
_reflns_Friedel_coverage 0.000
_reflns_number_gt 8947
_reflns_number_total 10116
_reflns_threshold_expression 'I > 2\s(I)'
_cod_data_source_file ja7b05634_si_002.cif
_cod_data_source_block 6
_cod_original_cell_volume 4479.11(19)
_cod_original_sg_symbol_H-M 'P 21/n'
_cod_database_code 4131464
_shelx_shelxl_version_number 2014/7
_shelx_space_group_comment
;
The symmetry employed for this shelxl refinement is uniquely defined
by the following loop, which should always be used as a source of
symmetry information in preference to the above space-group names.
They are only intended as comments.
;
_shelx_estimated_absorpt_t_min 0.491
_shelx_estimated_absorpt_t_max 0.883

loop_
_space_group_symop_operation_xyz
'x, y, z'
'-x+1/2, y+1/2, -z+1/2'
'-x, -y, -z'
'x-1/2, -y-1/2, z-1/2'

loop_
_atom_site_label
_atom_site_type_symbol
_atom_site_fract_x
_atom_site_fract_y
_atom_site_fract_z
_atom_site_U_iso_or_equiv
_atom_site_adp_type
_atom_site_occupancy
_atom_site_site_symmetry_order
_atom_site_calc_flag
_atom_site_refinement_flags_posn
_atom_site_refinement_flags_adp
Yb1 Yb 0.71486(2) 0.21004(2) 0.45199(2) 0.02546(7) Uani 1 1 d . .
I1 I 0.20712(3) 0.39557(2) 0.46264(2) 0.04236(11) Uani 1 1 d . .
Pd1 Pd 0.19552(3) 0.40761(2) 0.31656(2) 0.02769(10) Uani 1 1 d . .
N1 N 0.5871(3) 0.3018(3) 0.4127(2) 0.0309(9) Uani 1 1 d . .
N2 N 0.5371(4) 0.2349(2) 0.3942(2) 0.0317(9) Uani 1 1 d . .
N3 N 0.2638(3) 0.2957(2) 0.3236(2) 0.0278(9) Uani 1 1 d . .
N4 N 0.3643(3) 0.4313(2) 0.3589(2) 0.0262(8) Uani 1 1 d . .
C1 C 0.4307(4) 0.2311(3) 0.3640(3) 0.0267(10) Uani 1 1 d . .
C2 C 0.3684(4) 0.2974(3) 0.3512(3) 0.0246(9) Uani 1 1 d . .
C3 C 0.4207(4) 0.3678(3) 0.3699(3) 0.0271(10) Uani 1 1 d . .
C4 C 0.5314(4) 0.3668(3) 0.4030(3) 0.0279(10) Uani 1 1 d . .
C5 C 0.5810(4) 0.4361(3) 0.4254(3) 0.0339(11) Uani 1 1 d . .
H5 H 0.6546 0.4385 0.4480 0.041 Uiso 1 1 calc R U
C6 C 0.5216(4) 0.5000(3) 0.4141(3) 0.0341(11) Uani 1 1 d . .
H6 H 0.5539 0.5469 0.4298 0.041 Uiso 1 1 calc R U
C7 C 0.4141(4) 0.4963(3) 0.3796(3) 0.0322(11) Uani 1 1 d . .
H7 H 0.3747 0.5414 0.3705 0.039 Uiso 1 1 calc R U
C8 C 0.0412(4) 0.3774(4) 0.2785(4) 0.0465(15) Uani 1 1 d . .
H8A H 0.0002 0.4086 0.3011 0.070 Uiso 1 1 calc R U
H8B H 0.0338 0.3247 0.2899 0.070 Uiso 1 1 calc R U
H8C H 0.0155 0.3845 0.2265 0.070 Uiso 1 1 calc R U
C9 C 0.1423(5) 0.5147(3) 0.3084(4) 0.0476(15) Uani 1 1 d . .
H9A H 0.1977 0.5487 0.3049 0.071 Uiso 1 1 calc R U
H9B H 0.1222 0.5273 0.3509 0.071 Uiso 1 1 calc R U
H9C H 0.0813 0.5197 0.2654 0.071 Uiso 1 1 calc R U
C10 C 0.1937(6) 0.4182(4) 0.2124(3) 0.0497(16) Uani 1 1 d . .
H10A H 0.1335 0.4487 0.1859 0.075 Uiso 1 1 calc R U
H10B H 0.1883 0.3686 0.1904 0.075 Uiso 1 1 calc R U
H10C H 0.2585 0.4425 0.2111 0.075 Uiso 1 1 calc R U
C11 C 0.2160(4) 0.2296(3) 0.3068(3) 0.0307(11) Uani 1 1 d . .
H11 H 0.1418 0.2284 0.2874 0.037 Uiso 1 1 calc R U
C12 C 0.2712(4) 0.1621(3) 0.3167(3) 0.0341(11) Uani 1 1 d . .
H12 H 0.2346 0.1161 0.3039 0.041 Uiso 1 1 calc R U
C13 C 0.3772(4) 0.1625(3) 0.3446(3) 0.0333(11) Uani 1 1 d . .
H13 H 0.4153 0.1169 0.3512 0.040 Uiso 1 1 calc R U
C14 C 0.7469(5) 0.2318(3) 0.5907(3) 0.0359(12) Uani 1 1 d . .
C15 C 0.6401(4) 0.2171(3) 0.5614(3) 0.0328(11) Uani 1 1 d . .
C16 C 0.6269(5) 0.1422(3) 0.5376(3) 0.0346(12) Uani 1 1 d . .
C17 C 0.7265(5) 0.1102(3) 0.5527(3) 0.0365(12) Uani 1 1 d . .
C18 C 0.8022(4) 0.1662(3) 0.5856(3) 0.0360(12) Uani 1 1 d . .
C19 C 0.9192(5) 0.1544(5) 0.6191(4) 0.0580(19) Uani 1 1 d . .
H19A H 0.9567 0.1817 0.5913 0.087 Uiso 1 1 calc R U
H19B H 0.9353 0.1009 0.6190 0.087 Uiso 1 1 calc R U
H19C H 0.9413 0.1730 0.6685 0.087 Uiso 1 1 calc R U
C20 C 0.7452(7) 0.0277(3) 0.5490(4) 0.0525(17) Uani 1 1 d . .
H20A H 0.7342 0.0029 0.5906 0.079 Uiso 1 1 calc R U
H20B H 0.8173 0.0192 0.5491 0.079 Uiso 1 1 calc R U
H20C H 0.6963 0.0072 0.5049 0.079 Uiso 1 1 calc R U
C21 C 0.5252(5) 0.1005(4) 0.5123(4) 0.0454(15) Uani 1 1 d . .
H21A H 0.5122 0.0754 0.5532 0.068 Uiso 1 1 calc R U
H21B H 0.5287 0.0631 0.4766 0.068 Uiso 1 1 calc R U
H21C H 0.4681 0.1357 0.4907 0.068 Uiso 1 1 calc R U
C22 C 0.5535(5) 0.2718(4) 0.5623(4) 0.0436(14) Uani 1 1 d . .
H22A H 0.5452 0.2724 0.6101 0.065 Uiso 1 1 calc R U
H22B H 0.4875 0.2561 0.5270 0.065 Uiso 1 1 calc R U
H22C H 0.5719 0.3220 0.5503 0.065 Uiso 1 1 calc R U
C23 C 0.7922(6) 0.3031(4) 0.6284(4) 0.0484(16) Uani 1 1 d . .
H23A H 0.7723 0.3450 0.5947 0.073 Uiso 1 1 calc R U
H23B H 0.8687 0.2991 0.6464 0.073 Uiso 1 1 calc R U
H23C H 0.7651 0.3116 0.6687 0.073 Uiso 1 1 calc R U
C24 C 0.6812(4) 0.1681(3) 0.3181(3) 0.0343(12) Uani 1 1 d . .
C25 C 0.7610(5) 0.2224(3) 0.3318(3) 0.0355(12) Uani 1 1 d . .
C26 C 0.8528(4) 0.1912(3) 0.3823(3) 0.0351(12) Uani 1 1 d . .
C27 C 0.8285(5) 0.1187(3) 0.3992(3) 0.0376(12) Uani 1 1 d . .
C28 C 0.7216(4) 0.1041(3) 0.3598(3) 0.0343(11) Uani 1 1 d . .
C29 C 0.6638(6) 0.0305(3) 0.3538(4) 0.0469(15) Uani 1 1 d . .
H29A H 0.6072 0.0357 0.3751 0.070 Uiso 1 1 calc R U
H29B H 0.7126 -0.0084 0.3793 0.070 Uiso 1 1 calc R U
H29C H 0.6343 0.0167 0.3032 0.070 Uiso 1 1 calc R U
C30 C 0.9091(5) 0.0629(4) 0.4409(4) 0.0519(17) Uani 1 1 d . .
H30A H 0.8740 0.0166 0.4471 0.078 Uiso 1 1 calc R U
H30B H 0.9471 0.0838 0.4880 0.078 Uiso 1 1 calc R U
H30C H 0.9586 0.0522 0.4145 0.078 Uiso 1 1 calc R U
C31 C 0.9616(5) 0.2249(4) 0.4052(4) 0.0493(16) Uani 1 1 d . .
H31A H 0.9973 0.2125 0.4556 0.074 Uiso 1 1 calc R U
H31B H 0.9565 0.2793 0.3996 0.074 Uiso 1 1 calc R U
H31C H 1.0016 0.2045 0.3753 0.074 Uiso 1 1 calc R U
C32 C 0.7505(7) 0.2980(4) 0.2951(4) 0.0537(17) Uani 1 1 d . .
H32A H 0.7166 0.2917 0.2434 0.081 Uiso 1 1 calc R U
H32B H 0.8201 0.3199 0.3036 0.081 Uiso 1 1 calc R U
H32C H 0.7079 0.3312 0.3145 0.081 Uiso 1 1 calc R U
C33 C 0.5773(5) 0.1744(4) 0.2600(3) 0.0471(15) Uani 1 1 d . .
H33A H 0.5497 0.2252 0.2596 0.071 Uiso 1 1 calc R U
H33B H 0.5279 0.1384 0.2691 0.071 Uiso 1 1 calc R U
H33C H 0.5867 0.1636 0.2134 0.071 Uiso 1 1 calc R U
O1 O 0.8281(3) 0.3109(2) 0.4790(2) 0.0399(9) Uani 1 1 d . .
C35 C 0.8938(4) 0.3603(4) 0.4913(3) 0.0389(13) Uani 1 1 d . .
C36 C 0.9917(6) 0.3546(5) 0.5541(4) 0.064(2) Uani 1 1 d . .
H36A H 1.0007 0.3030 0.5717 0.095 Uiso 1 1 calc R U
H36B H 0.9863 0.3880 0.5924 0.095 Uiso 1 1 calc R U
H36C H 1.0521 0.3692 0.5392 0.095 Uiso 1 1 calc R U
C37 C 0.8820(6) 0.4274(4) 0.4459(4) 0.0533(17) Uani 1 1 d . .
H37A H 0.8181 0.4230 0.4049 0.080 Uiso 1 1 calc R U
H37B H 0.9427 0.4320 0.4287 0.080 Uiso 1 1 calc R U
H37C H 0.8772 0.4718 0.4740 0.080 Uiso 1 1 calc R U

loop_
_atom_site_aniso_label
_atom_site_aniso_U_11
_atom_site_aniso_U_22
_atom_site_aniso_U_33
_atom_site_aniso_U_23
_atom_site_aniso_U_13
_atom_site_aniso_U_12
Yb1 0.02133(11) 0.02604(12) 0.02708(12) -0.00236(7) 0.00477(8) 0.00098(7)
I1 0.0403(2) 0.0512(2) 0.0417(2) -0.01090(16) 0.02155(17) -0.00948(17)
Pd1 0.02276(19) 0.02611(19) 0.0325(2) -0.00050(14) 0.00616(15) 0.00306(14)
N1 0.021(2) 0.032(2) 0.036(2) -0.0016(18) 0.0052(17) -0.0022(17)
N2 0.029(2) 0.028(2) 0.037(2) -0.0022(18) 0.0084(19) 0.0032(17)
N3 0.025(2) 0.027(2) 0.031(2) -0.0004(16) 0.0077(17) 0.0021(16)
N4 0.024(2) 0.024(2) 0.032(2) -0.0008(16) 0.0105(17) 0.0010(16)
C1 0.025(2) 0.025(2) 0.030(2) -0.0026(18) 0.0082(19) 0.0041(19)
C2 0.024(2) 0.022(2) 0.029(2) -0.0002(17) 0.0099(19) 0.0015(18)
C3 0.027(2) 0.029(2) 0.028(2) 0.0026(19) 0.0115(19) 0.0062(19)
C4 0.028(2) 0.030(2) 0.028(2) -0.0003(19) 0.011(2) -0.0009(19)
C5 0.023(2) 0.040(3) 0.040(3) 0.000(2) 0.011(2) -0.004(2)
C6 0.033(3) 0.030(3) 0.042(3) -0.003(2) 0.015(2) -0.004(2)
C7 0.029(3) 0.025(2) 0.044(3) -0.001(2) 0.013(2) 0.000(2)
C8 0.025(3) 0.040(3) 0.065(4) -0.005(3) 0.001(3) 0.000(2)
C9 0.037(3) 0.029(3) 0.073(5) 0.003(3) 0.012(3) 0.010(2)
C10 0.058(4) 0.061(4) 0.028(3) 0.002(3) 0.011(3) 0.000(3)
C11 0.026(2) 0.031(3) 0.033(3) -0.007(2) 0.008(2) -0.003(2)
C12 0.036(3) 0.027(3) 0.039(3) -0.007(2) 0.012(2) 0.000(2)
C13 0.035(3) 0.028(3) 0.037(3) -0.005(2) 0.011(2) 0.004(2)
C14 0.037(3) 0.042(3) 0.029(3) -0.006(2) 0.010(2) -0.010(2)
C15 0.034(3) 0.034(3) 0.035(3) 0.000(2) 0.016(2) -0.004(2)
C16 0.040(3) 0.030(3) 0.032(3) 0.003(2) 0.008(2) -0.007(2)
C17 0.047(3) 0.026(3) 0.034(3) 0.000(2) 0.010(2) 0.001(2)
C18 0.034(3) 0.049(3) 0.024(3) 0.003(2) 0.009(2) -0.003(2)
C19 0.037(3) 0.082(5) 0.048(4) 0.004(4) 0.003(3) 0.012(3)
C20 0.075(5) 0.031(3) 0.054(4) 0.004(3) 0.023(4) 0.006(3)
C21 0.044(3) 0.042(3) 0.045(3) 0.001(3) 0.008(3) -0.019(3)
C22 0.045(3) 0.046(3) 0.047(4) 0.000(3) 0.024(3) 0.005(3)
C23 0.061(4) 0.053(4) 0.038(3) -0.016(3) 0.024(3) -0.020(3)
C24 0.028(3) 0.050(3) 0.022(2) -0.008(2) 0.0024(19) 0.004(2)
C25 0.035(3) 0.044(3) 0.027(3) -0.003(2) 0.010(2) 0.001(2)
C26 0.025(3) 0.045(3) 0.034(3) -0.010(2) 0.008(2) 0.002(2)
C27 0.035(3) 0.041(3) 0.036(3) -0.005(2) 0.009(2) 0.008(2)
C28 0.033(3) 0.036(3) 0.035(3) -0.008(2) 0.012(2) -0.001(2)
C29 0.052(4) 0.038(3) 0.048(4) -0.013(3) 0.011(3) -0.004(3)
C30 0.043(4) 0.062(4) 0.045(4) -0.003(3) 0.007(3) 0.024(3)
C31 0.030(3) 0.069(4) 0.054(4) -0.017(3) 0.019(3) -0.006(3)
C32 0.074(5) 0.047(4) 0.041(4) 0.008(3) 0.020(3) 0.005(3)
C33 0.036(3) 0.066(4) 0.033(3) -0.004(3) 0.001(2) 0.002(3)
O1 0.037(2) 0.042(2) 0.046(2) -0.0143(18) 0.0204(18) -0.0099(18)
C35 0.031(3) 0.050(3) 0.042(3) -0.018(3) 0.021(2) -0.011(2)
C36 0.042(4) 0.104(7) 0.044(4) -0.008(4) 0.013(3) -0.027(4)
C37 0.044(4) 0.039(3) 0.084(5) -0.007(3) 0.029(4) -0.005(3)

loop_
_atom_type_symbol
_atom_type_description
_atom_type_scat_dispersion_real
_atom_type_scat_dispersion_imag
_atom_type_scat_source
C C 0.0033 0.0016 'International Tables Vol C Tables 4.2.6.8 and 6.1.1.4'
H H 0.0000 0.0000 'International Tables Vol C Tables 4.2.6.8 and 6.1.1.4'
I I -0.4742 1.8119 'International Tables Vol C Tables 4.2.6.8 and 6.1.1.4'
N N 0.0061 0.0033 'International Tables Vol C Tables 4.2.6.8 and 6.1.1.4'
Pd Pd -0.9988 1.0072 'International Tables Vol C Tables 4.2.6.8 and 6.1.1.4'
Yb Yb -0.3850 5.5486 'International Tables Vol C Tables 4.2.6.8 and 6.1.1.4'
O O 0.0106 0.0060 'International Tables Vol C Tables 4.2.6.8 and 6.1.1.4'

loop_
_geom_angle_atom_site_label_1
_geom_angle_atom_site_label_2
_geom_angle_atom_site_label_3
_geom_angle
O1 Yb1 N1 83.72(16)
O1 Yb1 N2 117.46(16)
N1 Yb1 N2 33.96(15)
O1 Yb1 C25 79.50(16)
N1 Yb1 C25 89.95(17)
N2 Yb1 C25 92.28(17)
O1 Yb1 C17 118.44(17)
N1 Yb1 C17 126.33(18)
N2 Yb1 C17 107.74(18)
C25 Yb1 C17 139.10(18)
O1 Yb1 C24 110.31(17)
N1 Yb1 C24 89.45(17)
N2 Yb1 C24 74.89(16)
C25 Yb1 C24 31.06(18)
C17 Yb1 C24 120.54(18)
O1 Yb1 C16 127.40(16)
N1 Yb1 C16 96.02(17)
N2 Yb1 C16 78.68(17)
C25 Yb1 C16 152.88(18)
C17 Yb1 C16 30.83(18)
C24 Yb1 C16 122.30(18)
O1 Yb1 C18 86.97(17)
N1 Yb1 C18 126.40(18)
N2 Yb1 C18 127.42(17)
C25 Yb1 C18 139.59(18)
C17 Yb1 C18 31.49(18)
C24 Yb1 C18 142.45(19)
C16 Yb1 C18 51.47(17)
O1 Yb1 C28 123.77(16)
N1 Yb1 C28 117.26(17)
N2 Yb1 C28 92.98(17)
C25 Yb1 C28 51.47(18)
C17 Yb1 C28 91.25(18)
C24 Yb1 C28 31.07(18)
C16 Yb1 C28 103.02(18)
C18 Yb1 C28 111.64(19)
O1 Yb1 C15 99.56(15)
N1 Yb1 C15 78.90(17)
N2 Yb1 C15 78.22(17)
C25 Yb1 C15 168.84(18)
C17 Yb1 C15 50.98(17)
C24 Yb1 C15 146.54(18)
C16 Yb1 C15 31.04(17)
C18 Yb1 C15 50.94(18)
C28 Yb1 C15 133.98(17)
O1 Yb1 C26 72.59(16)
N1 Yb1 C26 118.79(18)
N2 Yb1 C26 123.10(17)
C25 Yb1 C26 31.51(17)
C17 Yb1 C26 114.54(19)
C24 Yb1 C26 51.52(17)
C16 Yb1 C26 142.93(18)
C18 Yb1 C26 108.08(18)
C28 Yb1 C26 51.34(17)
C15 Yb1 C26 158.66(18)
O1 Yb1 C14 76.43(16)
N1 Yb1 C14 95.96(18)
N2 Yb1 C14 106.48(17)
C25 Yb1 C14 154.39(18)
C17 Yb1 C14 51.32(18)
C24 Yb1 C14 171.86(19)
C16 Yb1 C14 51.17(17)
C18 Yb1 C14 30.92(19)
C28 Yb1 C14 141.31(19)
C15 Yb1 C14 30.55(17)
C26 Yb1 C14 129.39(17)
C9 Pd1 C8 85.9(3)
C9 Pd1 C10 86.5(3)
C8 Pd1 C10 88.0(3)
C9 Pd1 N3 175.5(2)
C8 Pd1 N3 98.0(2)
C10 Pd1 N3 91.3(2)
C9 Pd1 N4 98.3(2)
C8 Pd1 N4 175.8(2)
C10 Pd1 N4 92.8(2)
N3 Pd1 N4 77.87(16)
C9 Pd1 I1 93.4(2)
C8 Pd1 I1 94.5(2)
C10 Pd1 I1 177.5(2)
N3 Pd1 I1 88.67(12)
N4 Pd1 I1 84.70(11)
C4 N1 N2 120.5(4)
C4 N1 Yb1 164.6(4)
N2 N1 Yb1 73.8(3)
N1 N2 C1 121.3(4)
N1 N2 Yb1 72.2(3)
C1 N2 Yb1 165.8(4)
C11 N3 C2 118.8(4)
C11 N3 Pd1 129.3(4)
C2 N3 Pd1 111.8(3)
C7 N4 C3 118.8(4)
C7 N4 Pd1 129.8(3)
C3 N4 Pd1 111.1(3)
N2 C1 C13 122.3(5)
N2 C1 C2 120.8(5)
C13 C1 C2 116.9(5)
N3 C2 C1 122.5(4)
N3 C2 C3 119.4(4)
C1 C2 C3 118.0(4)
N4 C3 C4 122.6(5)
N4 C3 C2 119.6(4)
C4 C3 C2 117.7(4)
N1 C4 C5 121.3(5)
N1 C4 C3 121.6(5)
C5 C4 C3 117.2(5)
C6 C5 C4 119.1(5)
C6 C5 H5 120.5
C4 C5 H5 120.5
C5 C6 C7 120.1(5)
C5 C6 H6 120.0
C7 C6 H6 120.0
N4 C7 C6 122.2(5)
N4 C7 H7 118.9
C6 C7 H7 118.9
Pd1 C8 H8A 109.5
Pd1 C8 H8B 109.5
H8A C8 H8B 109.5
Pd1 C8 H8C 109.5
H8A C8 H8C 109.5
H8B C8 H8C 109.5
Pd1 C9 H9A 109.5
Pd1 C9 H9B 109.5
H9A C9 H9B 109.5
Pd1 C9 H9C 109.5
H9A C9 H9C 109.5
H9B C9 H9C 109.5
Pd1 C10 H10A 109.5
Pd1 C10 H10B 109.5
H10A C10 H10B 109.5
Pd1 C10 H10C 109.5
H10A C10 H10C 109.5
H10B C10 H10C 109.5
N3 C11 C12 122.4(5)
N3 C11 H11 118.8
C12 C11 H11 118.8
C13 C12 C11 119.7(5)
C13 C12 H12 120.2
C11 C12 H12 120.2
C12 C13 C1 119.7(5)
C12 C13 H13 120.2
C1 C13 H13 120.2
C15 C14 C18 108.1(5)
C15 C14 C23 124.7(6)
C18 C14 C23 126.8(6)
C15 C14 Yb1 74.4(3)
C18 C14 Yb1 74.0(3)
C23 C14 Yb1 122.8(4)
C14 C15 C16 108.8(5)
C14 C15 C22 124.5(5)
C16 C15 C22 126.5(5)
C14 C15 Yb1 75.0(3)
C16 C15 Yb1 74.1(3)
C22 C15 Yb1 121.7(4)
C17 C16 C15 107.7(5)
C17 C16 C21 125.4(5)
C15 C16 C21 126.1(6)
C17 C16 Yb1 74.5(3)
C15 C16 Yb1 74.8(3)
C21 C16 Yb1 124.2(4)
C16 C17 C18 108.0(5)
C16 C17 C20 123.7(6)
C18 C17 C20 127.1(6)
C16 C17 Yb1 74.7(3)
C18 C17 Yb1 74.5(3)
C20 C17 Yb1 127.0(4)
C14 C18 C17 107.4(5)
C14 C18 C19 125.7(6)
C17 C18 C19 126.4(6)
C14 C18 Yb1 75.1(3)
C17 C18 Yb1 74.0(3)
C19 C18 Yb1 123.4(4)
C18 C19 H19A 109.5
C18 C19 H19B 109.5
H19A C19 H19B 109.5
C18 C19 H19C 109.5
H19A C19 H19C 109.5
H19B C19 H19C 109.5
C17 C20 H20A 109.5
C17 C20 H20B 109.5
H20A C20 H20B 109.5
C17 C20 H20C 109.5
H20A C20 H20C 109.5
H20B C20 H20C 109.5
C16 C21 H21A 109.5
C16 C21 H21B 109.5
H21A C21 H21B 109.5
C16 C21 H21C 109.5
H21A C21 H21C 109.5
H21B C21 H21C 109.5
C15 C22 H22A 109.5
C15 C22 H22B 109.5
H22A C22 H22B 109.5
C15 C22 H22C 109.5
H22A C22 H22C 109.5
H22B C22 H22C 109.5
C14 C23 H23A 109.5
C14 C23 H23B 109.5
H23A C23 H23B 109.5
C14 C23 H23C 109.5
H23A C23 H23C 109.5
H23B C23 H23C 109.5
C25 C24 C28 108.4(5)
C25 C24 C33 124.3(6)
C28 C24 C33 126.6(6)
C25 C24 Yb1 74.4(3)
C28 C24 Yb1 74.8(3)
C33 C24 Yb1 124.4(4)
C24 C25 C26 107.7(5)
C24 C25 C32 124.8(6)
C26 C25 C32 127.4(6)
C24 C25 Yb1 74.6(3)
C26 C25 Yb1 74.9(3)
C32 C25 Yb1 119.2(4)
C27 C26 C25 108.0(5)
C27 C26 C31 124.9(6)
C25 C26 C31 126.5(6)
C27 C26 Yb1 75.0(3)
C25 C26 Yb1 73.6(3)
C31 C26 Yb1 124.3(4)
C26 C27 C28 108.1(5)
C26 C27 C30 123.8(6)
C28 C27 C30 127.1(6)
C26 C27 Yb1 74.3(3)
C28 C27 Yb1 73.8(3)
C30 C27 Yb1 126.6(4)
C24 C28 C27 107.8(5)
C24 C28 C29 124.3(5)
C27 C28 C29 127.3(5)
C24 C28 Yb1 74.1(3)
C27 C28 Yb1 75.0(3)
C29 C28 Yb1 123.4(4)
C28 C29 H29A 109.5
C28 C29 H29B 109.5
H29A C29 H29B 109.5
C28 C29 H29C 109.5
H29A C29 H29C 109.5
H29B C29 H29C 109.5
C27 C30 H30A 109.5
C27 C30 H30B 109.5
H30A C30 H30B 109.5
C27 C30 H30C 109.5
H30A C30 H30C 109.5
H30B C30 H30C 109.5
C26 C31 H31A 109.5
C26 C31 H31B 109.5
H31A C31 H31B 109.5
C26 C31 H31C 109.5
H31A C31 H31C 109.5
H31B C31 H31C 109.5
C25 C32 H32A 109.5
C25 C32 H32B 109.5
H32A C32 H32B 109.5
C25 C32 H32C 109.5
H32A C32 H32C 109.5
H32B C32 H32C 109.5
C24 C33 H33A 109.5
C24 C33 H33B 109.5
H33A C33 H33B 109.5
C24 C33 H33C 109.5
H33A C33 H33C 109.5
H33B C33 H33C 109.5
C35 O1 Yb1 174.3(4)
O1 C35 C37 122.3(6)
O1 C35 C36 120.7(6)
C37 C35 C36 117.0(6)
C35 C36 H36A 109.5
C35 C36 H36B 109.5
H36A C36 H36B 109.5
C35 C36 H36C 109.5
H36A C36 H36C 109.5
H36B C36 H36C 109.5
C35 C37 H37A 109.5
C35 C37 H37B 109.5
H37A C37 H37B 109.5
C35 C37 H37C 109.5
H37A C37 H37C 109.5
H37B C37 H37C 109.5

loop_
_geom_bond_atom_site_label_1
_geom_bond_atom_site_label_2
_geom_bond_distance
Yb1 O1 2.312(4)
Yb1 N1 2.325(4)
Yb1 N2 2.344(4)
Yb1 C25 2.629(6)
Yb1 C17 2.631(6)
Yb1 C24 2.632(5)
Yb1 C16 2.633(6)
Yb1 C18 2.636(5)
Yb1 C28 2.641(5)
Yb1 C15 2.642(5)
Yb1 C26 2.647(5)
Yb1 C14 2.650(5)
I1 Pd1 2.8310(6)
Pd1 C9 2.032(6)
Pd1 C8 2.045(6)
Pd1 C10 2.046(6)
Pd1 N3 2.187(4)
Pd1 N4 2.200(4)
N1 C4 1.364(7)
N1 N2 1.364(6)
N2 C1 1.368(7)
N3 C11 1.337(7)
N3 C2 1.339(6)
N4 C7 1.338(7)
N4 C3 1.344(6)
C1 C13 1.412(7)
C1 C2 1.426(7)
C2 C3 1.433(7)
C3 C4 1.425(7)
C4 C5 1.410(7)
C5 C6 1.372(8)
C5 H5 0.9500
C6 C7 1.393(7)
C6 H6 0.9500
C7 H7 0.9500
C8 H8A 0.9800
C8 H8B 0.9800
C8 H8C 0.9800
C9 H9A 0.9800
C9 H9B 0.9800
C9 H9C 0.9800
C10 H10A 0.9800
C10 H10B 0.9800
C10 H10C 0.9800
C11 C12 1.398(7)
C11 H11 0.9500
C12 C13 1.358(8)
C12 H12 0.9500
C13 H13 0.9500
C14 C15 1.394(8)
C14 C18 1.409(9)
C14 C23 1.503(8)
C15 C16 1.411(8)
C15 C22 1.524(8)
C16 C17 1.399(8)
C16 C21 1.499(8)
C17 C18 1.429(8)
C17 C20 1.502(8)
C18 C19 1.518(8)
C19 H19A 0.9800
C19 H19B 0.9800
C19 H19C 0.9800
C20 H20A 0.9800
C20 H20B 0.9800
C20 H20C 0.9800
C21 H21A 0.9800
C21 H21B 0.9800
C21 H21C 0.9800
C22 H22A 0.9800
C22 H22B 0.9800
C22 H22C 0.9800
C23 H23A 0.9800
C23 H23B 0.9800
C23 H23C 0.9800
C24 C25 1.409(8)
C24 C28 1.412(8)
C24 C33 1.506(7)
C25 C26 1.433(8)
C25 C32 1.517(9)
C26 C27 1.402(9)
C26 C31 1.513(8)
C27 C28 1.427(8)
C27 C30 1.511(8)
C28 C29 1.512(8)
C29 H29A 0.9800
C29 H29B 0.9800
C29 H29C 0.9800
C30 H30A 0.9800
C30 H30B 0.9800
C30 H30C 0.9800
C31 H31A 0.9800
C31 H31B 0.9800
C31 H31C 0.9800
C32 H32A 0.9800
C32 H32B 0.9800
C32 H32C 0.9800
C33 H33A 0.9800
C33 H33B 0.9800
C33 H33C 0.9800
O1 C35 1.218(7)
C35 C37 1.473(10)
C35 C36 1.499(9)
C36 H36A 0.9800
C36 H36B 0.9800
C36 H36C 0.9800
C37 H37A 0.9800
C37 H37B 0.9800
C37 H37C 0.9800

loop_
_geom_torsion_atom_site_label_1
_geom_torsion_atom_site_label_2
_geom_torsion_atom_site_label_3
_geom_torsion_atom_site_label_4
_geom_torsion
C4 N1 N2 C1 1.7(8)
Yb1 N1 N2 C1 175.3(5)
C4 N1 N2 Yb1 -173.6(5)
N1 N2 C1 C13 -179.8(5)
Yb1 N2 C1 C13 -18.2(18)
N1 N2 C1 C2 -0.5(8)
Yb1 N2 C1 C2 161.2(12)
C11 N3 C2 C1 -0.6(8)
Pd1 N3 C2 C1 177.4(4)
C11 N3 C2 C3 -179.6(5)
Pd1 N3 C2 C3 -1.6(6)
N2 C1 C2 N3 -178.0(5)
C13 C1 C2 N3 1.3(7)
N2 C1 C2 C3 1.0(7)
C13 C1 C2 C3 -179.6(5)
C7 N4 C3 C4 0.2(7)
Pd1 N4 C3 C4 -174.4(4)
C7 N4 C3 C2 177.1(5)
Pd1 N4 C3 C2 2.5(6)
N3 C2 C3 N4 -0.6(7)
C1 C2 C3 N4 -179.7(5)
N3 C2 C3 C4 176.4(5)
C1 C2 C3 C4 -2.7(7)
N2 N1 C4 C5 176.4(5)
Yb1 N1 C4 C5 20.1(17)
N2 N1 C4 C3 -3.6(8)
Yb1 N1 C4 C3 -159.9(11)
N4 C3 C4 N1 -179.0(5)
C2 C3 C4 N1 4.0(7)
N4 C3 C4 C5 1.0(7)
C2 C3 C4 C5 -176.0(5)
N1 C4 C5 C6 179.6(5)
C3 C4 C5 C6 -0.4(8)
C4 C5 C6 C7 -1.2(8)
C3 N4 C7 C6 -2.0(8)
Pd1 N4 C7 C6 171.4(4)
C5 C6 C7 N4 2.6(9)
C2 N3 C11 C12 -0.3(8)
Pd1 N3 C11 C12 -177.8(4)
N3 C11 C12 C13 0.3(9)
C11 C12 C13 C1 0.5(8)
N2 C1 C13 C12 178.1(5)
C2 C1 C13 C12 -1.2(8)
C18 C14 C15 C16 0.1(6)
C23 C14 C15 C16 -173.6(5)
Yb1 C14 C15 C16 67.0(4)
C18 C14 C15 C22 174.6(5)
C23 C14 C15 C22 0.9(9)
Yb1 C14 C15 C22 -118.5(5)
C18 C14 C15 Yb1 -66.9(4)
C23 C14 C15 Yb1 119.4(6)
C14 C15 C16 C17 0.2(6)
C22 C15 C16 C17 -174.2(5)
Yb1 C15 C16 C17 67.9(4)
C14 C15 C16 C21 170.8(5)
C22 C15 C16 C21 -3.6(9)
Yb1 C15 C16 C21 -121.6(6)
C14 C15 C16 Yb1 -67.6(4)
C22 C15 C16 Yb1 118.0(6)
C15 C16 C17 C18 -0.5(6)
C21 C16 C17 C18 -171.1(5)
Yb1 C16 C17 C18 67.6(4)
C15 C16 C17 C20 167.4(6)
C21 C16 C17 C20 -3.2(10)
Yb1 C16 C17 C20 -124.5(6)
C15 C16 C17 Yb1 -68.1(4)
C21 C16 C17 Yb1 121.3(6)
C15 C14 C18 C17 -0.4(6)
C23 C14 C18 C17 173.1(6)
Yb1 C14 C18 C17 -67.6(4)
C15 C14 C18 C19 -172.1(6)
C23 C14 C18 C19 1.4(10)
Yb1 C14 C18 C19 120.7(6)
C15 C14 C18 Yb1 67.2(4)
C23 C14 C18 Yb1 -119.3(6)
C16 C17 C18 C14 0.5(6)
C20 C17 C18 C14 -166.8(6)
Yb1 C17 C18 C14 68.3(4)
C16 C17 C18 C19 172.2(6)
C20 C17 C18 C19 4.8(10)
Yb1 C17 C18 C19 -120.1(6)
C16 C17 C18 Yb1 -67.7(4)
C20 C17 C18 Yb1 124.9(6)
C28 C24 C25 C26 0.6(6)
C33 C24 C25 C26 -170.5(5)
Yb1 C24 C25 C26 68.2(4)
C28 C24 C25 C32 177.2(6)
C33 C24 C25 C32 6.1(9)
Yb1 C24 C25 C32 -115.2(6)
C28 C24 C25 Yb1 -67.7(4)
C33 C24 C25 Yb1 121.3(5)
C24 C25 C26 C27 -0.2(6)
C32 C25 C26 C27 -176.8(6)
Yb1 C25 C26 C27 67.7(4)
C24 C25 C26 C31 171.2(5)
C32 C25 C26 C31 -5.3(10)
Yb1 C25 C26 C31 -120.8(6)
C24 C25 C26 Yb1 -68.0(4)
C32 C25 C26 Yb1 115.5(6)
C25 C26 C27 C28 -0.2(6)
C31 C26 C27 C28 -171.8(5)
Yb1 C26 C27 C28 66.6(4)
C25 C26 C27 C30 169.3(6)
C31 C26 C27 C30 -2.3(9)
Yb1 C26 C27 C30 -123.9(6)
C25 C26 C27 Yb1 -66.8(4)
C31 C26 C27 Yb1 121.6(6)
C25 C24 C28 C27 -0.7(6)
C33 C24 C28 C27 170.2(5)
Yb1 C24 C28 C27 -68.0(4)
C25 C24 C28 C29 -172.7(5)
C33 C24 C28 C29 -1.9(9)
Yb1 C24 C28 C29 119.9(6)
C25 C24 C28 Yb1 67.4(4)
C33 C24 C28 Yb1 -121.8(6)
C26 C27 C28 C24 0.5(6)
C30 C27 C28 C24 -168.5(6)
Yb1 C27 C28 C24 67.4(4)
C26 C27 C28 C29 172.3(6)
C30 C27 C28 C29 3.2(10)
Yb1 C27 C28 C29 -120.8(6)
C26 C27 C28 Yb1 -66.9(4)
C30 C27 C28 Yb1 124.0(6)
